data_1553260
loop_
_publ_author_name
'Das, Pronay'
'Babbar, Palak'
'Malhotra, Nipun'
'Sharma, Manmohan'
'Jachak, Goraknath R.'
'Gonnade, Rajesh G.'
'Shanmugam, Dhanasekaran'
'Harlos, Karl'
'Yogavel, Manickam'
'Sharma, Amit'
'Reddy, D. Srinivasa'

_publ_section_title
;
 Specific Stereoisomeric Conformations Determine the Drug Potency of
 Cladosporin Scaffold against Malarial Parasite.
;
_journal_issue 13
_journal_name_full 'Journal of medicinal chemistry'
_journal_page_first 5664
_journal_page_last 5678
_journal_paper_doi 10.1021/acs.jmedchem.8b00565
_journal_volume 61
_journal_year 2018
_chemical_formula_sum 'C21 H25 F2 N3 O2'
_chemical_formula_weight 389.44
_space_group_crystal_system orthorhombic
_space_group_IT_number 19
_space_group_name_Hall 'P 2ac 2ab'
_space_group_name_H-M_alt 'P 21 21 21'
_atom_sites_solution_hydrogens geom
_audit_creation_method SHELXL-2014/7
_cell_angle_alpha 90
_cell_angle_beta 90
_cell_angle_gamma 90
_cell_formula_units_Z 4
_cell_length_a 7.5165(16)
_cell_length_b 8.0959(17)
_cell_length_c 24.661(9)
_cell_measurement_temperature 293(2)
_cell_volume 1500.7(7)
_computing_structure_refinement 'SHELXL-2014/7 (Sheldrick, 2014)'
_diffrn_ambient_temperature 293(2)
_diffrn_measured_fraction_theta_full 0.989
_diffrn_measured_fraction_theta_max 0.988
_diffrn_radiation_type CuK\a
_diffrn_radiation_wavelength 1.54184
_diffrn_reflns_av_R_equivalents 0.0342
_diffrn_reflns_av_unetI/netI 0.0215
_diffrn_reflns_Laue_measured_fraction_full 0.989
_diffrn_reflns_Laue_measured_fraction_max 0.988
_diffrn_reflns_limit_h_max 9
_diffrn_reflns_limit_h_min -9
_diffrn_reflns_limit_k_max 10
_diffrn_reflns_limit_k_min -9
_diffrn_reflns_limit_l_max 30
_diffrn_reflns_limit_l_min -30
_diffrn_reflns_number 25114
_diffrn_reflns_point_group_measured_fraction_full 0.990
_diffrn_reflns_point_group_measured_fraction_max 0.989
_diffrn_reflns_theta_full 67.684
_diffrn_reflns_theta_max 72.316
_diffrn_reflns_theta_min 5.752
_exptl_absorpt_coefficient_mu 1.073
_exptl_crystal_density_diffrn 1.724
_exptl_crystal_F_000 824
_refine_diff_density_max 0.616
_refine_diff_density_min -0.574
_refine_diff_density_rms 0.213
_refine_ls_abs_structure_details
;
 Flack x determined using 1196 quotients [(I+)-(I-)]/[(I+)+(I-)]
 (Parsons, Flack and Wagner, Acta Cryst. B69 (2013) 249-259).
;
_refine_ls_abs_structure_Flack 0.05(4)
_refine_ls_extinction_coef 0.040(4)
_refine_ls_extinction_expression Fc^*^=kFc[1+0.001xFc^2^\l^3^/sin(2\q)]^-1/4^
_refine_ls_extinction_method 'SHELXL-2014/7 (Sheldrick 2014'
_refine_ls_goodness_of_fit_ref 1.301
_refine_ls_hydrogen_treatment constr
_refine_ls_matrix_type full
_refine_ls_number_parameters 194
_refine_ls_number_reflns 2936
_refine_ls_number_restraints 0
_refine_ls_restrained_S_all 1.301
_refine_ls_R_factor_all 0.0461
_refine_ls_R_factor_gt 0.0396
_refine_ls_shift/su_max 0.000
_refine_ls_shift/su_mean 0.000
_refine_ls_structure_factor_coef Fsqd
_refine_ls_weighting_details 'w=1/[\s^2^(Fo^2^)+(0.0689P)^2^+0.2987P] where P=(Fo^2^+2Fc^2^)/3'
_refine_ls_weighting_scheme calc
_refine_ls_wR_factor_gt 0.1083
_refine_ls_wR_factor_ref 0.1218
_reflns_Friedel_coverage 0.709
_reflns_Friedel_fraction_full 0.991
_reflns_Friedel_fraction_max 0.991
_reflns_number_gt 2906
_reflns_number_total 2936
_reflns_threshold_expression 'I > 2\s(I)'
_cod_data_source_file jm8b00565_si_001.cif
_cod_data_source_block PDB148
_cod_database_code 1553260
_shelx_shelxl_version_number 2014/7
_shelx_space_group_comment
;
The symmetry employed for this shelxl refinement is uniquely defined
by the following loop, which should always be used as a source of
symmetry information in preference to the above space-group names.
They are only intended as comments.
;

loop_
_space_group_symop_operation_xyz
'x, y, z'
'-x+1/2, -y, z+1/2'
'-x, y+1/2, -z+1/2'
'x+1/2, -y+1/2, -z'

loop_
_atom_site_label
_atom_site_type_symbol
_atom_site_fract_x
_atom_site_fract_y
_atom_site_fract_z
_atom_site_U_iso_or_equiv
_atom_site_adp_type
_atom_site_occupancy
_atom_site_site_symmetry_order
_atom_site_calc_flag
_atom_site_refinement_flags_posn
_atom_site_refinement_flags_adp
O1 O 0.2404(2) 0.0606(2) 0.90057(6) 0.0226(4) Uani 1 1 d . .
H1 H 0.1319 0.0514 0.9022 0.034 Uiso 1 1 calc R U
O4 O 0.3532(2) 0.1699(2) 0.64661(6) 0.0237(4) Uani 1 1 d . .
O5 O 0.1157(2) 0.51558(18) 0.58507(6) 0.0171(4) Uani 1 1 d . .
O2 O 0.7071(2) 0.1042(4) 0.77498(8) 0.0442(7) Uani 1 1 d . .
H2 H 0.7252 0.1241 0.7429 0.066 Uiso 1 1 calc R U
O3 O 0.6272(3) 0.1239(3) 0.67339(7) 0.0403(6) Uani 1 1 d . .
C1 C 0.1653(3) 0.0998(3) 0.80647(9) 0.0197(5) Uani 1 1 d . .
H1A H 0.0441 0.0981 0.8141 0.024 Uiso 1 1 calc R U
C2 C 0.2901(3) 0.0817(3) 0.84830(9) 0.0201(5) Uani 1 1 d . .
C3 C 0.4717(3) 0.0846(4) 0.83746(10) 0.0254(5) Uani 1 1 d . .
H3 H 0.5534 0.0725 0.8655 0.030 Uiso 1 1 calc R U
C6 C 0.2238(3) 0.1202(3) 0.75380(9) 0.0195(5) Uani 1 1 d . .
C11 C 0.1442(3) 0.3488(3) 0.56610(8) 0.0160(5) Uani 1 1 d . .
H11 H 0.2723 0.3294 0.5626 0.019 Uiso 1 1 calc R U
C7 C 0.0966(3) 0.1357(3) 0.70678(9) 0.0227(5) Uani 1 1 d . .
H7A H -0.0122 0.1884 0.7189 0.027 Uiso 1 1 calc R U
H7B H 0.0667 0.0265 0.6933 0.027 Uiso 1 1 calc R U
C15 C 0.1909(3) 0.6387(3) 0.54937(9) 0.0211(5) Uani 1 1 d . .
H15 H 0.3190 0.6188 0.5459 0.025 Uiso 1 1 calc R U
C8 C 0.1788(3) 0.2365(3) 0.66158(9) 0.0182(5) Uani 1 1 d . .
H8 H 0.1933 0.3508 0.6739 0.022 Uiso 1 1 calc R U
C10 C 0.0702(3) 0.2353(3) 0.60971(9) 0.0183(5) Uani 1 1 d . .
H10A H -0.0507 0.2686 0.6180 0.022 Uiso 1 1 calc R U
H10B H 0.0661 0.1234 0.5957 0.022 Uiso 1 1 calc R U
C9 C 0.4715(3) 0.1407(4) 0.68640(9) 0.0265(6) Uani 1 1 d . .
C12 C 0.0570(3) 0.3252(3) 0.51090(9) 0.0212(5) Uani 1 1 d . .
H12A H -0.0710 0.3361 0.5145 0.025 Uiso 1 1 calc R U
H12B H 0.0825 0.2151 0.4975 0.025 Uiso 1 1 calc R U
C5 C 0.4061(3) 0.1251(3) 0.74198(9) 0.0230(5) Uani 1 1 d . .
C14 C 0.1058(3) 0.6262(3) 0.49365(10) 0.0260(5) Uani 1 1 d . .
H14A H 0.1613 0.7052 0.4694 0.031 Uiso 1 1 calc R U
H14B H -0.0196 0.6535 0.4963 0.031 Uiso 1 1 calc R U
C4 C 0.5300(3) 0.1055(4) 0.78469(11) 0.0279(6) Uani 1 1 d . .
C13 C 0.1260(3) 0.4532(3) 0.47045(9) 0.0255(5) Uani 1 1 d . .
H13A H 0.2504 0.4318 0.4626 0.031 Uiso 1 1 calc R U
H13B H 0.0598 0.4448 0.4368 0.031 Uiso 1 1 calc R U
C16 C 0.1623(4) 0.8041(3) 0.57674(13) 0.0342(7) Uani 1 1 d . .
H16A H 0.0371 0.8237 0.5809 0.051 Uiso 1 1 calc R U
H16B H 0.2136 0.8900 0.5549 0.051 Uiso 1 1 calc R U
H16C H 0.2180 0.8033 0.6118 0.051 Uiso 1 1 calc R U

loop_
_atom_site_aniso_label
_atom_site_aniso_U_11
_atom_site_aniso_U_22
_atom_site_aniso_U_33
_atom_site_aniso_U_23
_atom_site_aniso_U_13
_atom_site_aniso_U_12
O1 0.0169(8) 0.0332(9) 0.0179(8) 0.0009(7) 0.0016(6) -0.0043(7)
O4 0.0152(9) 0.0368(9) 0.0192(8) 0.0070(7) 0.0029(6) 0.0059(7)
O5 0.0163(8) 0.0158(7) 0.0192(7) -0.0010(6) 0.0027(6) -0.0013(6)
O2 0.0110(9) 0.0920(18) 0.0295(9) 0.0254(11) 0.0017(7) 0.0040(10)
O3 0.0157(9) 0.0785(16) 0.0268(9) 0.0187(10) 0.0057(8) 0.0118(10)
C1 0.0115(10) 0.0252(11) 0.0224(11) 0.0033(9) 0.0013(8) -0.0016(9)
C2 0.0191(11) 0.0215(10) 0.0197(10) 0.0028(9) 0.0013(9) -0.0016(9)
C3 0.0154(11) 0.0382(13) 0.0226(11) 0.0080(10) -0.0033(9) -0.0003(10)
C6 0.0142(11) 0.0231(11) 0.0213(10) 0.0043(8) 0.0003(9) -0.0002(9)
C11 0.0151(11) 0.0154(10) 0.0176(9) -0.0012(7) 0.0000(8) 0.0011(8)
C7 0.0140(11) 0.0334(12) 0.0206(10) 0.0068(9) -0.0002(9) -0.0032(9)
C15 0.0183(11) 0.0175(10) 0.0277(11) 0.0034(9) 0.0050(9) -0.0014(9)
C8 0.0118(10) 0.0226(10) 0.0202(10) 0.0029(8) 0.0011(8) 0.0013(9)
C10 0.0173(11) 0.0177(10) 0.0201(10) 0.0016(8) -0.0004(8) -0.0015(9)
C9 0.0162(12) 0.0402(14) 0.0230(12) 0.0097(10) 0.0019(9) 0.0044(10)
C12 0.0221(11) 0.0233(11) 0.0183(10) -0.0017(9) -0.0027(9) -0.0016(9)
C5 0.0152(12) 0.0328(12) 0.0211(11) 0.0079(9) 0.0017(9) 0.0025(9)
C14 0.0217(11) 0.0292(12) 0.0270(11) 0.0118(9) 0.0020(10) 0.0038(10)
C4 0.0124(11) 0.0453(15) 0.0260(12) 0.0122(11) 0.0008(9) 0.0012(11)
C13 0.0241(12) 0.0352(13) 0.0173(10) 0.0044(9) -0.0017(9) 0.0008(11)
C16 0.0328(16) 0.0192(11) 0.0506(16) -0.0020(11) 0.0125(12) -0.0023(11)

loop_
_atom_type_symbol
_atom_type_description
_atom_type_scat_dispersion_real
_atom_type_scat_dispersion_imag
_atom_type_scat_source
C C 0.0181 0.0091 'International Tables Vol C Tables 4.2.6.8 and 6.1.1.4'
H H 0.0000 0.0000 'International Tables Vol C Tables 4.2.6.8 and 6.1.1.4'
O O 0.0492 0.0322 'International Tables Vol C Tables 4.2.6.8 and 6.1.1.4'
N N 0.0311 0.0180 'International Tables Vol C Tables 4.2.6.8 and 6.1.1.4'
F F 0.0727 0.0534 'International Tables Vol C Tables 4.2.6.8 and 6.1.1.4'

loop_
_geom_angle_atom_site_label_1
_geom_angle_atom_site_label_2
_geom_angle_atom_site_label_3
_geom_angle
C2 O1 H1 109.5
C9 O4 C8 118.19(17)
C11 O5 C15 112.91(16)
C4 O2 H2 109.5
C6 C1 C2 119.4(2)
C6 C1 H1A 120.3
C2 C1 H1A 120.3
O1 C2 C3 117.2(2)
O1 C2 C1 122.0(2)
C3 C2 C1 120.9(2)
C4 C3 C2 119.6(2)
C4 C3 H3 120.2
C2 C3 H3 120.2
C1 C6 C5 120.7(2)
C1 C6 C7 122.1(2)
C5 C6 C7 117.2(2)
O5 C11 C10 106.37(16)
O5 C11 C12 110.07(17)
C10 C11 C12 113.52(18)
O5 C11 H11 108.9
C10 C11 H11 108.9
C12 C11 H11 108.9
C6 C7 C8 110.63(19)
C6 C7 H7A 109.5
C8 C7 H7A 109.5
C6 C7 H7B 109.5
C8 C7 H7B 109.5
H7A C7 H7B 108.1
O5 C15 C16 106.41(18)
O5 C15 C14 109.88(19)
C16 C15 C14 113.7(2)
O5 C15 H15 108.9
C16 C15 H15 108.9
C14 C15 H15 108.9
O4 C8 C7 110.63(18)
O4 C8 C10 105.45(17)
C7 C8 C10 113.43(19)
O4 C8 H8 109.1
C7 C8 H8 109.1
C10 C8 H8 109.1
C8 C10 C11 113.30(19)
C8 C10 H10A 108.9
C11 C10 H10A 108.9
C8 C10 H10B 108.9
C11 C10 H10B 108.9
H10A C10 H10B 107.7
O3 C9 O4 117.5(2)
O3 C9 C5 124.0(2)
O4 C9 C5 118.5(2)
C11 C12 C13 110.60(19)
C11 C12 H12A 109.5
C13 C12 H12A 109.5
C11 C12 H12B 109.5
C13 C12 H12B 109.5
H12A C12 H12B 108.1
C6 C5 C4 119.0(2)
C6 C5 C9 121.8(2)
C4 C5 C9 119.1(2)
C15 C14 C13 111.10(19)
C15 C14 H14A 109.4
C13 C14 H14A 109.4
C15 C14 H14B 109.4
C13 C14 H14B 109.4
H14A C14 H14B 108.0
O2 C4 C3 118.5(2)
O2 C4 C5 121.1(2)
C3 C4 C5 120.4(2)
C14 C13 C12 110.18(19)
C14 C13 H13A 109.6
C12 C13 H13A 109.6
C14 C13 H13B 109.6
C12 C13 H13B 109.6
H13A C13 H13B 108.1
C15 C16 H16A 109.5
C15 C16 H16B 109.5
H16A C16 H16B 109.5
C15 C16 H16C 109.5
H16A C16 H16C 109.5
H16B C16 H16C 109.5

loop_
_geom_bond_atom_site_label_1
_geom_bond_atom_site_label_2
_geom_bond_distance
O1 C2 1.353(3)
O1 H1 0.8200
O4 C9 1.345(3)
O4 C8 1.465(3)
O5 C11 1.445(3)
O5 C15 1.445(3)
O2 C4 1.352(3)
O2 H2 0.8200
O3 C9 1.221(3)
C1 C6 1.381(3)
C1 C2 1.402(3)
C1 H1A 0.9300
C2 C3 1.391(3)
C3 C4 1.383(4)
C3 H3 0.9300
C6 C5 1.401(3)
C6 C7 1.508(3)
C11 C10 1.520(3)
C11 C12 1.523(3)
C11 H11 0.9800
C7 C8 1.514(3)
C7 H7A 0.9700
C7 H7B 0.9700
C15 C16 1.515(3)
C15 C14 1.519(3)
C15 H15 0.9800
C8 C10 1.517(3)
C8 H8 0.9800
C10 H10A 0.9700
C10 H10B 0.9700
C9 C5 1.462(3)
C12 C13 1.529(3)
C12 H12A 0.9700
C12 H12B 0.9700
C5 C4 1.415(3)
C14 C13 1.520(4)
C14 H14A 0.9700
C14 H14B 0.9700
C13 H13A 0.9700
C13 H13B 0.9700
C16 H16A 0.9600
C16 H16B 0.9600
C16 H16C 0.9600
